data_1547390
loop_
_publ_author_name
'Rashmi Dubey'
'Ashish Kumar Tewari'
'Ved Prakash Singh'
'Praveen Singh'
'Jawahar Singh Dangi'
'Carmen Puerta'
'Pedro Valerga'
'Rajni Kant'

_publ_section_title
;
 Molecular Docking Study of Conformational Polymorph: Building Block of
 Crystal Chemistry
;
_journal_name_full 'Tne Scientific World Journal'
_journal_page_first 309710
_journal_paper_doi 10.1155/2013/309710
_journal_volume 2013
_journal_year 2013
_chemical_formula_moiety 'C18 H18 N4 O2'
_chemical_formula_sum 'C18 H18 N4 O2'
_chemical_formula_weight 322.36
_chemical_name_systematic
;
2-[2-(3-Cyano-4,6-dimethyl-2-oxo-2H-pyridin-1-yl)-ethoxy]-4,6-dimethyl-
nicotinonitrile
;
_space_group_IT_number 14
_symmetry_cell_setting monoclinic
_symmetry_Int_Tables_number 14
_symmetry_space_group_name_Hall '-P 2yn'
_symmetry_space_group_name_H-M 'P 1 21/n 1'
_atom_sites_solution_hydrogens geom
_atom_sites_solution_primary direct
_atom_sites_solution_secondary difmap
_cell_angle_alpha 90.00
_cell_angle_beta 94.19(3)
_cell_angle_gamma 90.00
_cell_formula_units_Z 4
_cell_length_a 10.025(2)
_cell_length_b 13.356(3)
_cell_length_c 11.964(2)
_cell_measurement_reflns_used 4252
_cell_measurement_temperature 100(2)
_cell_measurement_theta_max 24.97
_cell_measurement_theta_min 2.54
_cell_volume 1597.6(6)
_computing_cell_refinement SAINTBruker
_computing_data_collection SMARTBruker
_computing_data_reduction SAINTBruker
_computing_molecular_graphics ORTEP-3Version1.08
_computing_publication_material SHELXTL
_computing_structure_refinement SHELXTL
_computing_structure_solution SHELXTL
_diffrn_ambient_temperature 100(2)
_diffrn_measured_fraction_theta_full 0.998
_diffrn_measured_fraction_theta_max 0.998
_diffrn_measurement_device_type 'Bruker SMART APEX CCD area detector'
_diffrn_measurement_method '1700 omega scan frames, 0.3 deg, 10 sec'
_diffrn_radiation_monochromator graphite
_diffrn_radiation_probe x-ray
_diffrn_radiation_type MoK\a
_diffrn_radiation_wavelength 0.71073
_diffrn_reflns_av_R_equivalents 0.0261
_diffrn_reflns_av_sigmaI/netI 0.0247
_diffrn_reflns_limit_h_max 11
_diffrn_reflns_limit_h_min -11
_diffrn_reflns_limit_k_max 15
_diffrn_reflns_limit_k_min -15
_diffrn_reflns_limit_l_max 14
_diffrn_reflns_limit_l_min -14
_diffrn_reflns_number 11040
_diffrn_reflns_theta_full 25.02
_diffrn_reflns_theta_max 25.02
_diffrn_reflns_theta_min 2.29
_diffrn_source 'sealed X-ray tube'
_diffrn_source_type 'Bruker SMART APEX'
_diffrn_standards_decay_% 0.0007
_exptl_absorpt_coefficient_mu 0.091
_exptl_absorpt_correction_T_max 1.000
_exptl_absorpt_correction_T_min 0.869
_exptl_crystal_colour 'pale pink'
_exptl_crystal_density_diffrn 1.340
_exptl_crystal_density_method 'not measured'
_exptl_crystal_description block
_exptl_crystal_F_000 680
_exptl_crystal_size_max 0.31
_exptl_crystal_size_mid 0.23
_exptl_crystal_size_min 0.16
_refine_diff_density_max 0.247
_refine_diff_density_min -0.200
_refine_diff_density_rms 0.052
_refine_ls_extinction_method none
_refine_ls_goodness_of_fit_ref 1.049
_refine_ls_hydrogen_treatment mixed
_refine_ls_matrix_type full
_refine_ls_number_parameters 221
_refine_ls_number_reflns 2802
_refine_ls_number_restraints 0
_refine_ls_restrained_S_all 1.049
_refine_ls_R_factor_all 0.0528
_refine_ls_R_factor_gt 0.0505
_refine_ls_shift/su_max 0.000
_refine_ls_shift/su_mean 0.000
_refine_ls_structure_factor_coef Fsqd
_refine_ls_weighting_details 'calc w=1/[\s^2^(Fo^2^)+(0.0313P)^2^+1.7126P] where P=(Fo^2^+2Fc^2^)/3'
_refine_ls_weighting_scheme calc
_refine_ls_wR_factor_gt 0.1041
_refine_ls_wR_factor_ref 0.1054
_reflns_number_gt 2704
_reflns_number_total 2802
_reflns_threshold_expression >2sigma(I)
_cod_data_source_file cifof1a.cif
_cod_data_source_block pv0732
_cod_original_sg_symbol_H-M 'P 21/n'
_cod_database_code 1547390

loop_
_symmetry_equiv_pos_as_xyz
'x, y, z'
'-x+1/2, y+1/2, -z+1/2'
'-x, -y, -z'
'x-1/2, -y-1/2, z-1/2'

loop_
_atom_site_label
_atom_site_type_symbol
_atom_site_fract_x
_atom_site_fract_y
_atom_site_fract_z
_atom_site_U_iso_or_equiv
_atom_site_adp_type
_atom_site_occupancy
_atom_site_symmetry_multiplicity
_atom_site_calc_flag
_atom_site_refinement_flags
_atom_site_disorder_assembly
_atom_site_disorder_group
O1 O 0.12617(13) 0.29504(10) 0.13564(11) 0.0230(3) Uani 1 1 d . . .
O2 O 0.06570(12) 0.30298(10) 0.47232(10) 0.0206(3) Uani 1 1 d . . .
N1 N 0.22828(15) 0.23759(11) 0.30062(12) 0.0165(3) Uani 1 1 d . . .
N2 N 0.35162(18) 0.43977(14) -0.00588(15) 0.0299(4) Uani 1 1 d . . .
N3 N -0.13343(15) 0.38058(11) 0.50741(13) 0.0183(4) Uani 1 1 d . . .
N4 N 0.31243(17) 0.35683(14) 0.67779(15) 0.0323(4) Uani 1 1 d . . .
C1 C 0.22837(18) 0.29030(14) 0.19916(15) 0.0179(4) Uani 1 1 d . . .
C2 C 0.35324(18) 0.33780(14) 0.17773(15) 0.0183(4) Uani 1 1 d . . .
C3 C 0.46612(18) 0.33110(13) 0.25105(16) 0.0185(4) Uani 1 1 d . . .
C4 C 0.45654(18) 0.27517(14) 0.34933(16) 0.0189(4) Uani 1 1 d . . .
H4 H 0.5331 0.2691 0.4005 0.023 Uiso 1 1 calc R . .
C5 C 0.34059(18) 0.22924(14) 0.37360(15) 0.0177(4) Uani 1 1 d . . .
C6 C 0.35265(18) 0.39394(14) 0.07544(16) 0.0210(4) Uani 1 1 d . . .
C7 C 0.59419(19) 0.38227(16) 0.22748(17) 0.0252(5) Uani 1 1 d . . .
H7A H 0.6051 0.3805 0.1468 0.038 Uiso 1 1 calc R . .
H7B H 0.6695 0.3477 0.2676 0.038 Uiso 1 1 calc R . .
H7C H 0.5916 0.4520 0.2527 0.038 Uiso 1 1 calc R . .
C8 C 0.33428(19) 0.16796(15) 0.47758(16) 0.0220(4) Uani 1 1 d . . .
H8A H 0.4191 0.1738 0.5233 0.033 Uiso 1 1 calc R . .
H8B H 0.3184 0.0977 0.4572 0.033 Uiso 1 1 calc R . .
H8C H 0.2612 0.1922 0.5205 0.033 Uiso 1 1 calc R . .
C9 C 0.09920(18) 0.19115(14) 0.32332(16) 0.0187(4) Uani 1 1 d . . .
H9A H 0.1155 0.1366 0.3786 0.022 Uiso 1 1 calc R . .
H9B H 0.0582 0.1613 0.2533 0.022 Uiso 1 1 calc R . .
C10 C 0.00313(18) 0.26558(14) 0.36776(15) 0.0194(4) Uani 1 1 d . . .
H10A H -0.0140 0.3211 0.3138 0.023 Uiso 1 1 calc R . .
H10B H -0.0830 0.2328 0.3804 0.023 Uiso 1 1 calc R . .
C11 C -0.00661(18) 0.36116(14) 0.53687(15) 0.0175(4) Uani 1 1 d . . .
C12 C 0.06187(18) 0.39643(14) 0.63602(15) 0.0182(4) Uani 1 1 d . . .
C13 C -0.00751(19) 0.45302(13) 0.71065(15) 0.0186(4) Uani 1 1 d . . .
C14 C -0.14138(19) 0.47178(14) 0.67981(16) 0.0202(4) Uani 1 1 d . . .
H14 H -0.1930 0.5096 0.7282 0.024 Uiso 1 1 calc R . .
C15 C -0.20068(18) 0.43602(13) 0.57940(16) 0.0182(4) Uani 1 1 d . . .
C16 C 0.2010(2) 0.37362(14) 0.65883(16) 0.0215(4) Uani 1 1 d . . .
C17 C 0.0596(2) 0.49059(15) 0.81879(16) 0.0242(4) Uani 1 1 d . . .
H17A H 0.0856 0.4336 0.8672 0.036 Uiso 1 1 calc R . .
H17B H -0.0024 0.5336 0.8565 0.036 Uiso 1 1 calc R . .
H17C H 0.1394 0.5291 0.8033 0.036 Uiso 1 1 calc R . .
C18 C -0.34505(19) 0.45593(15) 0.54587(17) 0.0245(4) Uani 1 1 d . . .
H18A H -0.3961 0.3937 0.5503 0.037 Uiso 1 1 calc R . .
H18B H -0.3540 0.4814 0.4688 0.037 Uiso 1 1 calc R . .
H18C H -0.3796 0.5058 0.5965 0.037 Uiso 1 1 calc R . .

loop_
_atom_site_aniso_label
_atom_site_aniso_U_11
_atom_site_aniso_U_22
_atom_site_aniso_U_33
_atom_site_aniso_U_23
_atom_site_aniso_U_13
_atom_site_aniso_U_12
O1 0.0188(7) 0.0295(8) 0.0200(7) 0.0006(6) -0.0031(6) 0.0016(6)
O2 0.0187(7) 0.0253(7) 0.0176(7) -0.0039(6) -0.0004(5) 0.0016(6)
N1 0.0172(8) 0.0157(8) 0.0165(8) -0.0015(6) 0.0004(6) -0.0002(6)
N2 0.0327(10) 0.0315(10) 0.0258(10) 0.0063(8) 0.0033(8) 0.0006(8)
N3 0.0173(8) 0.0179(8) 0.0196(8) 0.0029(6) 0.0013(6) 0.0001(6)
N4 0.0237(10) 0.0385(11) 0.0336(11) -0.0070(8) -0.0057(8) 0.0045(8)
C1 0.0188(9) 0.0163(9) 0.0184(9) -0.0032(7) 0.0005(8) 0.0038(7)
C2 0.0211(10) 0.0161(9) 0.0181(10) -0.0019(7) 0.0027(8) 0.0023(8)
C3 0.0200(10) 0.0146(9) 0.0211(10) -0.0057(8) 0.0031(8) 0.0015(7)
C4 0.0183(9) 0.0187(9) 0.0191(9) -0.0041(8) -0.0017(8) 0.0015(8)
C5 0.0197(10) 0.0166(9) 0.0164(9) -0.0044(7) -0.0007(7) 0.0041(7)
C6 0.0194(10) 0.0204(10) 0.0235(10) -0.0030(9) 0.0024(8) 0.0003(8)
C7 0.0237(10) 0.0283(11) 0.0237(10) -0.0002(9) 0.0026(8) -0.0038(9)
C8 0.0220(10) 0.0226(10) 0.0209(10) 0.0024(8) -0.0020(8) 0.0018(8)
C9 0.0184(10) 0.0188(9) 0.0186(9) 0.0003(8) -0.0004(8) -0.0032(7)
C10 0.0181(9) 0.0243(10) 0.0155(9) -0.0010(8) -0.0004(7) -0.0021(8)
C11 0.0189(9) 0.0165(9) 0.0175(9) 0.0031(7) 0.0034(8) -0.0003(7)
C12 0.0189(9) 0.0166(9) 0.0190(10) 0.0037(8) -0.0001(7) -0.0015(8)
C13 0.0235(10) 0.0129(9) 0.0192(10) 0.0033(7) 0.0016(8) -0.0027(7)
C14 0.0214(10) 0.0162(9) 0.0236(10) -0.0013(8) 0.0052(8) -0.0004(8)
C15 0.0195(9) 0.0143(9) 0.0209(10) 0.0042(8) 0.0015(8) -0.0014(8)
C16 0.0243(11) 0.0201(10) 0.0197(10) -0.0021(8) -0.0007(8) -0.0016(8)
C17 0.0226(10) 0.0253(10) 0.0242(11) -0.0039(8) -0.0014(8) -0.0012(8)
C18 0.0216(10) 0.0269(11) 0.0247(10) -0.0024(9) -0.0003(8) 0.0041(8)

loop_
_atom_type_symbol
_atom_type_description
_atom_type_scat_dispersion_real
_atom_type_scat_dispersion_imag
_atom_type_scat_source
C C 0.0033 0.0016 'International Tables Vol C Tables 4.2.6.8 and 6.1.1.4'
H H 0.0000 0.0000 'International Tables Vol C Tables 4.2.6.8 and 6.1.1.4'
N N 0.0061 0.0033 'International Tables Vol C Tables 4.2.6.8 and 6.1.1.4'
O O 0.0106 0.0060 'International Tables Vol C Tables 4.2.6.8 and 6.1.1.4'

loop_
_geom_angle_atom_site_label_1
_geom_angle_atom_site_label_2
_geom_angle_atom_site_label_3
_geom_angle
_geom_angle_site_symmetry_1
_geom_angle_site_symmetry_3
C11 O2 C10 118.58(14) . .
C5 N1 C1 122.45(15) . .
C5 N1 C9 122.38(15) . .
C1 N1 C9 115.17(15) . .
C11 N3 C15 116.92(16) . .
O1 C1 N1 120.42(17) . .
O1 C1 C2 124.13(17) . .
N1 C1 C2 115.44(16) . .
C3 C2 C6 121.80(17) . .
C3 C2 C1 122.63(17) . .
C6 C2 C1 115.57(17) . .
C2 C3 C4 117.60(17) . .
C2 C3 C7 121.57(17) . .
C4 C3 C7 120.84(17) . .
C5 C4 C3 121.98(18) . .
C5 C4 H4 119.0 . .
C3 C4 H4 119.0 . .
C4 C5 N1 119.88(17) . .
C4 C5 C8 120.80(17) . .
N1 C5 C8 119.31(16) . .
N2 C6 C2 179.3(2) . .
C3 C7 H7A 109.5 . .
C3 C7 H7B 109.5 . .
H7A C7 H7B 109.5 . .
C3 C7 H7C 109.5 . .
H7A C7 H7C 109.5 . .
H7B C7 H7C 109.5 . .
C5 C8 H8A 109.5 . .
C5 C8 H8B 109.5 . .
H8A C8 H8B 109.5 . .
C5 C8 H8C 109.5 . .
H8A C8 H8C 109.5 . .
H8B C8 H8C 109.5 . .
N1 C9 C10 112.24(15) . .
N1 C9 H9A 109.2 . .
C10 C9 H9A 109.2 . .
N1 C9 H9B 109.2 . .
C10 C9 H9B 109.2 . .
H9A C9 H9B 107.9 . .
O2 C10 C9 106.55(15) . .
O2 C10 H10A 110.4 . .
C9 C10 H10A 110.4 . .
O2 C10 H10B 110.4 . .
C9 C10 H10B 110.4 . .
H10A C10 H10B 108.6 . .
N3 C11 O2 120.63(17) . .
N3 C11 C12 124.07(17) . .
O2 C11 C12 115.29(16) . .
C13 C12 C11 119.06(17) . .
C13 C12 C16 121.14(17) . .
C11 C12 C16 119.80(17) . .
C14 C13 C12 116.45(17) . .
C14 C13 C17 122.19(17) . .
C12 C13 C17 121.36(17) . .
C15 C14 C13 120.89(18) . .
C15 C14 H14 119.6 . .
C13 C14 H14 119.6 . .
N3 C15 C14 122.58(17) . .
N3 C15 C18 116.34(17) . .
C14 C15 C18 121.08(17) . .
N4 C16 C12 178.9(2) . .
C13 C17 H17A 109.5 . .
C13 C17 H17B 109.5 . .
H17A C17 H17B 109.5 . .
C13 C17 H17C 109.5 . .
H17A C17 H17C 109.5 . .
H17B C17 H17C 109.5 . .
C15 C18 H18A 109.5 . .
C15 C18 H18B 109.5 . .
H18A C18 H18B 109.5 . .
C15 C18 H18C 109.5 . .
H18A C18 H18C 109.5 . .
H18B C18 H18C 109.5 . .

loop_
_geom_bond_atom_site_label_1
_geom_bond_atom_site_label_2
_geom_bond_distance
_geom_bond_site_symmetry_2
O1 C1 1.232(2) .
O2 C11 1.345(2) .
O2 C10 1.447(2) .
N1 C5 1.378(2) .
N1 C1 1.403(2) .
N1 C9 1.478(2) .
N2 C6 1.149(3) .
N3 C11 1.320(2) .
N3 C15 1.353(2) .
N4 C16 1.146(3) .
C1 C2 1.443(3) .
C2 C3 1.383(3) .
C2 C6 1.435(3) .
C3 C4 1.402(3) .
C3 C7 1.499(3) .
C4 C5 1.364(3) .
C4 H4 0.9500 .
C5 C8 1.494(3) .
C7 H7A 0.9800 .
C7 H7B 0.9800 .
C7 H7C 0.9800 .
C8 H8A 0.9800 .
C8 H8B 0.9800 .
C8 H8C 0.9800 .
C9 C10 1.508(3) .
C9 H9A 0.9900 .
C9 H9B 0.9900 .
C10 H10A 0.9900 .
C10 H10B 0.9900 .
C11 C12 1.408(3) .
C12 C13 1.394(3) .
C12 C16 1.434(3) .
C13 C14 1.388(3) .
C13 C17 1.500(3) .
C14 C15 1.386(3) .
C14 H14 0.9500 .
C15 C18 1.497(3) .
C17 H17A 0.9800 .
C17 H17B 0.9800 .
C17 H17C 0.9800 .
C18 H18A 0.9800 .
C18 H18B 0.9800 .
C18 H18C 0.9800 .

loop_
_geom_torsion_atom_site_label_1
_geom_torsion_atom_site_label_2
_geom_torsion_atom_site_label_3
_geom_torsion_atom_site_label_4
_geom_torsion
_geom_torsion_site_symmetry_1
_geom_torsion_site_symmetry_2
_geom_torsion_site_symmetry_3
_geom_torsion_site_symmetry_4
C5 N1 C1 O1 179.18(17) . . . .
C9 N1 C1 O1 -0.5(2) . . . .
C5 N1 C1 C2 -1.7(2) . . . .
C9 N1 C1 C2 178.60(15) . . . .
O1 C1 C2 C3 179.88(17) . . . .
N1 C1 C2 C3 0.8(3) . . . .
O1 C1 C2 C6 0.6(3) . . . .
N1 C1 C2 C6 -178.43(15) . . . .
C6 C2 C3 C4 179.48(16) . . . .
C1 C2 C3 C4 0.3(3) . . . .
C6 C2 C3 C7 0.0(3) . . . .
C1 C2 C3 C7 -179.21(17) . . . .
C2 C3 C4 C5 -0.6(3) . . . .
C7 C3 C4 C5 178.92(17) . . . .
C3 C4 C5 N1 -0.3(3) . . . .
C3 C4 C5 C8 178.43(17) . . . .
C1 N1 C5 C4 1.5(3) . . . .
C9 N1 C5 C4 -178.83(16) . . . .
C1 N1 C5 C8 -177.23(16) . . . .
C9 N1 C5 C8 2.4(3) . . . .
C5 N1 C9 C10 100.37(19) . . . .
C1 N1 C9 C10 -79.97(19) . . . .
C11 O2 C10 C9 -171.48(15) . . . .
N1 C9 C10 O2 -61.46(19) . . . .
C15 N3 C11 O2 177.13(16) . . . .
C15 N3 C11 C12 -1.6(3) . . . .
C10 O2 C11 N3 2.5(2) . . . .
C10 O2 C11 C12 -178.68(15) . . . .
N3 C11 C12 C13 2.0(3) . . . .
O2 C11 C12 C13 -176.74(16) . . . .
N3 C11 C12 C16 -178.13(17) . . . .
O2 C11 C12 C16 3.1(2) . . . .
C11 C12 C13 C14 -0.9(3) . . . .
C16 C12 C13 C14 179.24(17) . . . .
C11 C12 C13 C17 178.61(17) . . . .
C16 C12 C13 C17 -1.2(3) . . . .
C12 C13 C14 C15 -0.4(3) . . . .
C17 C13 C14 C15 -179.95(17) . . . .
C11 N3 C15 C14 0.1(3) . . . .
C11 N3 C15 C18 -178.95(16) . . . .
C13 C14 C15 N3 0.9(3) . . . .
C13 C14 C15 C18 179.91(17) . . . .
